data_4003516
loop_
_publ_author_name
'Wu, Chao'
'Li, Longhua'
'Lin, Lin'
'Huang, Zhipeng'
'Humphrey, Mark G.'
'Zhang, Chi'

_publ_section_title
;
 Enhancement of Second-Order Optical Nonlinearity in a Lutetium Selenite
 by Monodentate Anion Partial Substitution
;
_journal_name_full 'Chemistry of Materials'
_journal_paper_doi 10.1021/acs.chemmater.0c00034
_journal_year 2020
_chemical_formula_sum 'H2 Lu N O7 Se'
_chemical_formula_weight 381.96
_space_group_IT_number 60
_space_group_name_Hall '-P 2n 2ab'
_space_group_name_H-M_alt 'P b c n'
_symmetry_cell_setting orthorhombic
_symmetry_space_group_name_H-M 'P b c n'
_atom_sites_solution_hydrogens geom
_atom_sites_solution_primary direct
_atom_sites_solution_secondary difmap
_audit_creation_method SHELXL-97
_cell_angle_alpha 90.00
_cell_angle_beta 90.00
_cell_angle_gamma 90.00
_cell_formula_units_Z 8
_cell_length_a 16.151(8)
_cell_length_b 11.854(5)
_cell_length_c 6.795(4)
_cell_measurement_reflns_used 3253
_cell_measurement_temperature 293(2)
_cell_measurement_theta_max 26.2719
_cell_measurement_theta_min 4.1575
_cell_volume 1300.9(11)
_computing_cell_refinement 'Bruker SAINT'
_computing_data_collection 'Bruker APEX2'
_computing_data_reduction 'Bruker SAINT'
_computing_molecular_graphics 'Bruker SHELXTL'
_computing_publication_material 'Bruker SHELXTL'
_computing_structure_refinement 'SHELXL-97 (Sheldrick, 1997)'
_computing_structure_solution 'SHELXS-97 (Sheldrick, 1990)'
_diffrn_ambient_temperature 293(2)
_diffrn_detector_area_resol_mean 10.4167
_diffrn_measured_fraction_theta_full 0.984
_diffrn_measured_fraction_theta_max 0.984
_diffrn_measurement_device_type bruker-CCD
_diffrn_measurement_method 'w scans'
_diffrn_radiation_monochromator graphite
_diffrn_radiation_source 'fine-focus sealed tube'
_diffrn_radiation_type MoK\a
_diffrn_radiation_wavelength 0.71073
_diffrn_reflns_av_R_equivalents 0.0537
_diffrn_reflns_av_sigmaI/netI 0.0453
_diffrn_reflns_limit_h_max 20
_diffrn_reflns_limit_h_min -19
_diffrn_reflns_limit_k_max 14
_diffrn_reflns_limit_k_min -14
_diffrn_reflns_limit_l_max 8
_diffrn_reflns_limit_l_min -7
_diffrn_reflns_number 6179
_diffrn_reflns_theta_full 26.42
_diffrn_reflns_theta_max 26.42
_diffrn_reflns_theta_min 3.68
_exptl_absorpt_coefficient_mu 20.760
_exptl_absorpt_correction_T_max 0.7454
_exptl_absorpt_correction_T_min 0.3642
_exptl_absorpt_correction_type multi-scan
_exptl_absorpt_process_details sadabs
_exptl_crystal_colour colourless
_exptl_crystal_density_diffrn 3.900
_exptl_crystal_density_method 'not measured'
_exptl_crystal_description brick-shaped
_exptl_crystal_F_000 1360
_exptl_crystal_size_max 0.20
_exptl_crystal_size_mid 0.12
_exptl_crystal_size_min 0.07
_refine_diff_density_max 2.039
_refine_diff_density_min -4.404
_refine_diff_density_rms 0.465
_refine_ls_extinction_method none
_refine_ls_goodness_of_fit_ref 1.133
_refine_ls_hydrogen_treatment mixed
_refine_ls_matrix_type full
_refine_ls_number_parameters 97
_refine_ls_number_reflns 1324
_refine_ls_number_restraints 21
_refine_ls_restrained_S_all 1.125
_refine_ls_R_factor_all 0.0586
_refine_ls_R_factor_gt 0.0485
_refine_ls_shift/su_max 0.000
_refine_ls_shift/su_mean 0.000
_refine_ls_structure_factor_coef Fsqd
_refine_ls_weighting_details 'calc w=1/[\s^2^(Fo^2^)+(0.0785P)^2^+31.9279P] where P=(Fo^2^+2Fc^2^)/3'
_refine_ls_weighting_scheme calc
_refine_ls_wR_factor_gt 0.1377
_refine_ls_wR_factor_ref 0.1438
_reflns_number_gt 1111
_reflns_number_total 1324
_reflns_threshold_expression >2sigma(I)
_cod_data_source_file cm0c00034_si_004.cif
_cod_data_source_block 1
_cod_original_sg_symbol_H-M Pbcn
_cod_database_code 4003516

loop_
_symmetry_equiv_pos_as_xyz
'x, y, z'
'-x+1/2, -y+1/2, z+1/2'
'x+1/2, -y+1/2, -z'
'-x, y, -z+1/2'
'-x, -y, -z'
'x-1/2, y-1/2, -z-1/2'
'-x-1/2, y-1/2, z'
'x, -y, z-1/2'

loop_
_atom_site_label
_atom_site_type_symbol
_atom_site_fract_x
_atom_site_fract_y
_atom_site_fract_z
_atom_site_U_iso_or_equiv
_atom_site_adp_type
_atom_site_occupancy
_atom_site_symmetry_multiplicity
_atom_site_calc_flag
_atom_site_refinement_flags
_atom_site_disorder_assembly
_atom_site_disorder_group
Lu1 Lu 0.22067(3) 0.18642(4) 0.04441(7) 0.0113(3) Uani 1 1 d . . .
Se1 Se 0.36062(8) 0.38373(10) 0.04546(18) 0.0117(3) Uani 1 1 d . . .
O1 O 0.1407(7) 0.3532(10) 0.0388(16) 0.029(3) Uani 1 1 d . . .
O2 O 0.0074(19) 0.366(2) 0.018(4) 0.110(7) Uani 1 1 d U . .
O3 O 0.0676(8) 0.2009(10) 0.0295(19) 0.034(3) Uani 1 1 d . . .
O4 O 0.3090(6) 0.3138(8) -0.1278(15) 0.019(2) Uani 1 1 d U . .
O5 O 0.3056(6) 0.3135(7) 0.2310(15) 0.019(2) Uani 1 1 d U . .
O6 O 0.3192(7) 0.5101(9) 0.0434(15) 0.027(3) Uani 1 1 d . . .
O1W O 0.3429(8) 0.0876(11) 0.043(2) 0.038(3) Uani 1 1 d D . .
H1A H 0.317(12) 0.093(14) -0.061(16) 0.056 Uiso 1 1 d D . .
H1B H 0.350(12) 0.023(6) 0.08(3) 0.056 Uiso 1 1 d D . .
N1 N 0.0698(11) 0.3084(14) 0.030(3) 0.046(5) Uani 1 1 d . . .

loop_
_atom_site_aniso_label
_atom_site_aniso_U_11
_atom_site_aniso_U_22
_atom_site_aniso_U_33
_atom_site_aniso_U_23
_atom_site_aniso_U_13
_atom_site_aniso_U_12
Lu1 0.0203(4) 0.0078(4) 0.0058(4) -0.0001(2) -0.0003(2) -0.0008(2)
Se1 0.0167(7) 0.0088(6) 0.0096(6) 0.0000(5) 0.0002(5) -0.0011(5)
O1 0.035(7) 0.019(5) 0.034(6) -0.001(5) -0.001(5) 0.009(5)
O2 0.110(7) 0.110(7) 0.111(7) 0.0001(10) -0.0002(10) 0.0002(10)
O3 0.027(7) 0.032(7) 0.042(7) -0.002(6) 0.003(5) -0.007(5)
O4 0.020(2) 0.019(2) 0.018(2) 0.0003(10) -0.0010(10) -0.0006(10)
O5 0.020(2) 0.020(2) 0.019(2) -0.0002(10) -0.0012(10) -0.0007(10)
O6 0.049(7) 0.008(5) 0.025(6) 0.002(4) 0.001(5) 0.004(5)
O1W 0.033(7) 0.025(6) 0.055(9) 0.009(6) 0.002(6) 0.007(6)
N1 0.038(10) 0.043(11) 0.058(12) 0.000(8) -0.006(8) 0.011(8)

loop_
_atom_type_symbol
_atom_type_description
_atom_type_scat_dispersion_real
_atom_type_scat_dispersion_imag
_atom_type_scat_source
H H 0.0000 0.0000 'International Tables Vol C Tables 4.2.6.8 and 6.1.1.4'
Lu Lu -0.4720 5.8584 'International Tables Vol C Tables 4.2.6.8 and 6.1.1.4'
N N 0.0061 0.0033 'International Tables Vol C Tables 4.2.6.8 and 6.1.1.4'
O O 0.0106 0.0060 'International Tables Vol C Tables 4.2.6.8 and 6.1.1.4'
Se Se -0.0929 2.2259 'International Tables Vol C Tables 4.2.6.8 and 6.1.1.4'

loop_
_geom_angle_atom_site_label_1
_geom_angle_atom_site_label_2
_geom_angle_atom_site_label_3
_geom_angle
_geom_angle_site_symmetry_1
_geom_angle_site_symmetry_3
_geom_angle_publ_flag
O5 Lu1 O6 86.6(4) 2_554 7_655 ?
O5 Lu1 O4 156.6(4) 2_554 2 ?
O6 Lu1 O4 86.6(4) 7_655 2 ?
O5 Lu1 O1W 99.5(4) 2_554 . ?
O6 Lu1 O1W 76.4(5) 7_655 . ?
O4 Lu1 O1W 100.6(4) 2 . ?
O5 Lu1 O1 82.9(4) 2_554 . ?
O6 Lu1 O1 129.7(4) 7_655 . ?
O4 Lu1 O1 84.4(4) 2 . ?
O1W Lu1 O1 153.8(4) . . ?
O5 Lu1 O4 68.6(4) 2_554 . ?
O6 Lu1 O4 141.2(4) 7_655 . ?
O4 Lu1 O4 127.3(3) 2 . ?
O1W Lu1 O4 78.8(4) . . ?
O1 Lu1 O4 77.8(4) . . ?
O5 Lu1 O5 129.0(3) 2_554 . ?
O6 Lu1 O5 140.3(4) 7_655 . ?
O4 Lu1 O5 66.7(3) 2 . ?
O1W Lu1 O5 80.3(4) . . ?
O1 Lu1 O5 78.2(4) . . ?
O4 Lu1 O5 61.3(4) . . ?
O5 Lu1 O3 76.4(4) 2_554 . ?
O6 Lu1 O3 76.9(4) 7_655 . ?
O4 Lu1 O3 80.2(4) 2 . ?
O1W Lu1 O3 153.2(4) . . ?
O1 Lu1 O3 52.9(4) . . ?
O4 Lu1 O3 122.2(4) . . ?
O5 Lu1 O3 123.2(4) . . ?
O5 Lu1 N1 78.3(5) 2_554 . ?
O6 Lu1 N1 103.5(5) 7_655 . ?
O4 Lu1 N1 81.6(5) 2 . ?
O1W Lu1 N1 177.7(5) . . ?
O1 Lu1 N1 26.2(4) . . ?
O4 Lu1 N1 100.0(4) . . ?
O5 Lu1 N1 100.9(4) . . ?
O3 Lu1 N1 26.7(4) . . ?
O5 Lu1 Se1 97.9(3) 2_554 . ?
O6 Lu1 Se1 153.1(3) 7_655 . ?
O4 Lu1 Se1 98.3(2) 2 . ?
O1W Lu1 Se1 76.7(3) . . ?
O1 Lu1 Se1 77.2(3) . . ?
O4 Lu1 Se1 29.5(2) . . ?
O5 Lu1 Se1 31.8(2) . . ?
O3 Lu1 Se1 130.0(3) . . ?
N1 Lu1 Se1 103.3(4) . . ?
O5 Lu1 Lu1 156.5(2) 2_554 2 ?
O6 Lu1 Lu1 116.8(3) 7_655 2 ?
O4 Lu1 Lu1 35.5(2) 2 2 ?
O1W Lu1 Lu1 89.5(3) . 2 ?
O1 Lu1 Lu1 79.6(3) . 2 ?
O4 Lu1 Lu1 92.2(2) . 2 ?
O5 Lu1 Lu1 31.1(2) . 2 ?
O3 Lu1 Lu1 104.8(3) . 2 ?
N1 Lu1 Lu1 92.5(4) . 2 ?
Se1 Lu1 Lu1 62.86(3) . 2 ?
O5 Lu1 Lu1 34.9(3) 2_554 2_554 ?
O6 Lu1 Lu1 116.5(3) 7_655 2_554 ?
O4 Lu1 Lu1 156.7(2) 2 2_554 ?
O1W Lu1 Lu1 89.1(3) . 2_554 ?
O1 Lu1 Lu1 78.0(3) . 2_554 ?
O4 Lu1 Lu1 33.7(2) . 2_554 ?
O5 Lu1 Lu1 94.6(2) . 2_554 ?
O3 Lu1 Lu1 100.5(3) . 2_554 ?
N1 Lu1 Lu1 88.9(4) . 2_554 ?
Se1 Lu1 Lu1 63.11(3) . 2_554 ?
Lu1 Lu1 Lu1 124.69(4) 2 2_554 ?
O5 Lu1 H1A 78.8(11) 2_554 . ?
O6 Lu1 H1A 73(5) 7_655 . ?
O4 Lu1 H1A 120(2) 2 . ?
O1W Lu1 H1A 20.7(9) . . ?
O1 Lu1 H1A 150(4) . . ?
O4 Lu1 H1A 73(5) . . ?
O5 Lu1 H1A 95(3) . . ?
O3 Lu1 H1A 142(3) . . ?
N1 Lu1 H1A 157.0(10) . . ?
Se1 Lu1 H1A 82(5) . . ?
Lu1 Lu1 H1A 109.5(16) 2 . ?
Lu1 Lu1 H1A 73(3) 2_554 . ?
O6 Se1 O4 104.2(5) . . ?
O6 Se1 O5 103.5(5) . . ?
O4 Se1 O5 91.0(5) . . ?
O6 Se1 Lu1 111.9(4) . . ?
O4 Se1 Lu1 44.9(3) . . ?
O5 Se1 Lu1 46.2(3) . . ?
N1 O1 Lu1 98.3(9) . . ?
N1 O3 Lu1 92.4(11) . . ?
Se1 O4 Lu1 142.9(5) . 2_554 ?
Se1 O4 Lu1 105.5(5) . . ?
Lu1 O4 Lu1 110.7(4) 2_554 . ?
Se1 O5 Lu1 143.5(5) . 2 ?
Se1 O5 Lu1 102.0(5) . . ?
Lu1 O5 Lu1 114.0(4) 2 . ?
Se1 O6 Lu1 173.0(7) . 7_665 ?
Lu1 O1W H1A 62(10) . . ?
Lu1 O1W H1B 126(10) . . ?
H1A O1W H1B 116(2) . . ?
O2 N1 O1 121(2) . . ?
O2 N1 O3 123(2) . . ?
O1 N1 O3 116.4(15) . . ?
O2 N1 Lu1 176.0(18) . . ?
O1 N1 Lu1 55.5(8) . . ?
O3 N1 Lu1 60.9(9) . . ?

loop_
_geom_bond_atom_site_label_1
_geom_bond_atom_site_label_2
_geom_bond_distance
_geom_bond_site_symmetry_2
_geom_bond_publ_flag
Lu1 O5 2.172(10) 2_554 ?
Lu1 O6 2.187(10) 7_655 ?
Lu1 O4 2.278(11) 2 ?
Lu1 O1W 2.296(12) . ?
Lu1 O1 2.362(11) . ?
Lu1 O4 2.384(10) . ?
Lu1 O5 2.400(10) . ?
Lu1 O3 2.481(12) . ?
Lu1 N1 2.836(17) . ?
Lu1 Se1 3.2526(17) . ?
Lu1 Lu1 3.8357(19) 2 ?
Lu1 Lu1 3.8357(19) 2_554 ?
Lu1 H1A 2.0(2) . ?
Se1 O6 1.641(10) . ?
Se1 O4 1.664(10) . ?
Se1 O5 1.753(10) . ?
O1 N1 1.26(2) . ?
O2 N1 1.22(3) . ?
O3 N1 1.27(2) . ?
O4 Lu1 2.278(11) 2_554 ?
O5 Lu1 2.172(10) 2 ?
O6 Lu1 2.187(10) 7_665 ?
O1W H1A 0.820(10) . ?
O1W H1B 0.820(10) . ?

loop_
_geom_torsion_atom_site_label_1
_geom_torsion_atom_site_label_2
_geom_torsion_atom_site_label_3
_geom_torsion_atom_site_label_4
_geom_torsion
_geom_torsion_site_symmetry_1
_geom_torsion_site_symmetry_2
_geom_torsion_site_symmetry_3
_geom_torsion_site_symmetry_4
_geom_torsion_publ_flag
O5 Lu1 Se1 O6 81.2(5) 2_554 . . . ?
O6 Lu1 Se1 O6 179.3(10) 7_655 . . . ?
O4 Lu1 Se1 O6 -81.8(5) 2 . . . ?
O1W Lu1 Se1 O6 179.1(5) . . . . ?
O1 Lu1 Se1 O6 0.4(5) . . . . ?
O4 Lu1 Se1 O6 88.3(6) . . . . ?
O5 Lu1 Se1 O6 -87.9(6) . . . . ?
O3 Lu1 Se1 O6 2.4(5) . . . . ?
N1 Lu1 Se1 O6 1.5(6) . . . . ?
Lu1 Lu1 Se1 O6 -84.4(4) 2 . . . ?
Lu1 Lu1 Se1 O6 83.3(4) 2_554 . . . ?
O5 Lu1 Se1 O4 -7.0(5) 2_554 . . . ?
O6 Lu1 Se1 O4 91.0(8) 7_655 . . . ?
O4 Lu1 Se1 O4 -170.1(2) 2 . . . ?
O1W Lu1 Se1 O4 90.9(6) . . . . ?
O1 Lu1 Se1 O4 -87.9(5) . . . . ?
O5 Lu1 Se1 O4 -176.1(7) . . . . ?
O3 Lu1 Se1 O4 -85.9(6) . . . . ?
N1 Lu1 Se1 O4 -86.8(6) . . . . ?
Lu1 Lu1 Se1 O4 -172.7(5) 2 . . . ?
Lu1 Lu1 Se1 O4 -5.0(5) 2_554 . . . ?
O5 Lu1 Se1 O5 169.10(18) 2_554 . . . ?
O6 Lu1 Se1 O5 -92.9(7) 7_655 . . . ?
O4 Lu1 Se1 O5 6.0(5) 2 . . . ?
O1W Lu1 Se1 O5 -93.0(6) . . . . ?
O1 Lu1 Se1 O5 88.3(5) . . . . ?
O4 Lu1 Se1 O5 176.1(7) . . . . ?
O3 Lu1 Se1 O5 90.2(6) . . . . ?
N1 Lu1 Se1 O5 89.3(6) . . . . ?
Lu1 Lu1 Se1 O5 3.4(4) 2 . . . ?
Lu1 Lu1 Se1 O5 171.1(4) 2_554 . . . ?
O5 Lu1 O1 N1 77.8(11) 2_554 . . . ?
O6 Lu1 O1 N1 -1.7(12) 7_655 . . . ?
O4 Lu1 O1 N1 -82.5(11) 2 . . . ?
O1W Lu1 O1 N1 174.9(12) . . . . ?
O4 Lu1 O1 N1 147.4(11) . . . . ?
O5 Lu1 O1 N1 -149.8(11) . . . . ?
O3 Lu1 O1 N1 -0.5(11) . . . . ?
Se1 Lu1 O1 N1 177.6(11) . . . . ?
Lu1 Lu1 O1 N1 -118.1(11) 2 . . . ?
Lu1 Lu1 O1 N1 112.8(11) 2_554 . . . ?
O5 Lu1 O3 N1 -90.9(11) 2_554 . . . ?
O6 Lu1 O3 N1 179.5(12) 7_655 . . . ?
O4 Lu1 O3 N1 90.7(11) 2 . . . ?
O1W Lu1 O3 N1 -175.0(12) . . . . ?
O1 Lu1 O3 N1 0.4(10) . . . . ?
O4 Lu1 O3 N1 -37.5(12) . . . . ?
O5 Lu1 O3 N1 37.1(12) . . . . ?
Se1 Lu1 O3 N1 -2.0(13) . . . . ?
Lu1 Lu1 O3 N1 64.8(11) 2 . . . ?
Lu1 Lu1 O3 N1 -65.6(11) 2_554 . . . ?
O6 Se1 O4 Lu1 60.5(10) . . . 2_554 ?
O5 Se1 O4 Lu1 164.7(9) . . . 2_554 ?
Lu1 Se1 O4 Lu1 167.5(12) . . . 2_554 ?
O6 Se1 O4 Lu1 -107.0(5) . . . . ?
O5 Se1 O4 Lu1 -2.8(5) . . . . ?
O5 Lu1 O4 Se1 172.5(6) 2_554 . . . ?
O6 Lu1 O4 Se1 -133.7(6) 7_655 . . . ?
O4 Lu1 O4 Se1 12.3(3) 2 . . . ?
O1W Lu1 O4 Se1 -82.6(5) . . . . ?
O1 Lu1 O4 Se1 85.4(5) . . . . ?
O5 Lu1 O4 Se1 2.3(4) . . . . ?
O3 Lu1 O4 Se1 115.5(5) . . . . ?
N1 Lu1 O4 Se1 99.4(6) . . . . ?
Lu1 Lu1 O4 Se1 6.5(4) 2 . . . ?
Lu1 Lu1 O4 Se1 171.9(7) 2_554 . . . ?
O5 Lu1 O4 Lu1 0.6(4) 2_554 . . 2_554 ?
O6 Lu1 O4 Lu1 54.3(8) 7_655 . . 2_554 ?
O4 Lu1 O4 Lu1 -159.6(5) 2 . . 2_554 ?
O1W Lu1 O4 Lu1 105.5(5) . . . 2_554 ?
O1 Lu1 O4 Lu1 -86.5(4) . . . 2_554 ?
O5 Lu1 O4 Lu1 -169.6(5) . . . 2_554 ?
O3 Lu1 O4 Lu1 -56.4(6) . . . 2_554 ?
N1 Lu1 O4 Lu1 -72.6(5) . . . 2_554 ?
Se1 Lu1 O4 Lu1 -171.9(7) . . . 2_554 ?
Lu1 Lu1 O4 Lu1 -165.5(3) 2 . . 2_554 ?
O6 Se1 O5 Lu1 -63.3(10) . . . 2 ?
O4 Se1 O5 Lu1 -168.1(9) . . . 2 ?
Lu1 Se1 O5 Lu1 -170.9(11) . . . 2 ?
O6 Se1 O5 Lu1 107.6(5) . . . . ?
O4 Se1 O5 Lu1 2.7(5) . . . . ?
O5 Lu1 O5 Se1 -14.0(2) 2_554 . . . ?
O6 Lu1 O5 Se1 134.9(5) 7_655 . . . ?
O4 Lu1 O5 Se1 -173.5(5) 2 . . . ?
O1W Lu1 O5 Se1 80.4(5) . . . . ?
O1 Lu1 O5 Se1 -84.6(5) . . . . ?
O4 Lu1 O5 Se1 -2.2(4) . . . . ?
O3 Lu1 O5 Se1 -113.7(5) . . . . ?
N1 Lu1 O5 Se1 -97.7(5) . . . . ?
Lu1 Lu1 O5 Se1 -174.1(7) 2 . . . ?
Lu1 Lu1 O5 Se1 -7.9(4) 2_554 . . . ?
O5 Lu1 O5 Lu1 160.1(5) 2_554 . . 2 ?
O6 Lu1 O5 Lu1 -51.0(8) 7_655 . . 2 ?
O4 Lu1 O5 Lu1 0.6(4) 2 . . 2 ?
O1W Lu1 O5 Lu1 -105.6(5) . . . 2 ?
O1 Lu1 O5 Lu1 89.4(5) . . . 2 ?
O4 Lu1 O5 Lu1 171.9(5) . . . 2 ?
O3 Lu1 O5 Lu1 60.4(6) . . . 2 ?
N1 Lu1 O5 Lu1 76.4(5) . . . 2 ?
Se1 Lu1 O5 Lu1 174.1(7) . . . 2 ?
Lu1 Lu1 O5 Lu1 166.1(4) 2_554 . . 2 ?
O4 Se1 O6 Lu1 -138(5) . . . 7_665 ?
O5 Se1 O6 Lu1 127(5) . . . 7_665 ?
Lu1 Se1 O6 Lu1 175(5) . . . 7_665 ?
Lu1 O1 N1 O2 -178(2) . . . . ?
Lu1 O1 N1 O3 0.8(18) . . . . ?
Lu1 O3 N1 O2 178(2) . . . . ?
Lu1 O3 N1 O1 -0.7(17) . . . . ?
O5 Lu1 N1 O2 -69(27) 2_554 . . . ?
O6 Lu1 N1 O2 -153(27) 7_655 . . . ?
O4 Lu1 N1 O2 123(27) 2 . . . ?
O1W Lu1 N1 O2 -63(32) . . . . ?
O1 Lu1 N1 O2 29(27) . . . . ?
O4 Lu1 N1 O2 -4(27) . . . . ?
O5 Lu1 N1 O2 59(27) . . . . ?
O3 Lu1 N1 O2 -152(28) . . . . ?
Se1 Lu1 N1 O2 26(27) . . . . ?
Lu1 Lu1 N1 O2 89(27) 2 . . . ?
Lu1 Lu1 N1 O2 -36(27) 2_554 . . . ?
O5 Lu1 N1 O1 -97.8(10) 2_554 . . . ?
O6 Lu1 N1 O1 178.7(10) 7_655 . . . ?
O4 Lu1 N1 O1 94.3(10) 2 . . . ?
O1W Lu1 N1 O1 -92(12) . . . . ?
O4 Lu1 N1 O1 -32.3(11) . . . . ?
O5 Lu1 N1 O1 30.1(11) . . . . ?
O3 Lu1 N1 O1 179.2(19) . . . . ?
Se1 Lu1 N1 O1 -2.4(11) . . . . ?
Lu1 Lu1 N1 O1 60.3(10) 2 . . . ?
Lu1 Lu1 N1 O1 -64.4(10) 2_554 . . . ?
O5 Lu1 N1 O3 83.0(11) 2_554 . . . ?
O6 Lu1 N1 O3 -0.5(12) 7_655 . . . ?
O4 Lu1 N1 O3 -84.9(11) 2 . . . ?
O1W Lu1 N1 O3 89(12) . . . . ?
O1 Lu1 N1 O3 -179.2(19) . . . . ?
O4 Lu1 N1 O3 148.5(11) . . . . ?
O5 Lu1 N1 O3 -149.1(11) . . . . ?
Se1 Lu1 N1 O3 178.4(10) . . . . ?
Lu1 Lu1 N1 O3 -118.9(11) 2 . . . ?
Lu1 Lu1 N1 O3 116.4(11) 2_554 . . . ?
